data_7002526
loop_
_publ_author_name
'Khamker, Qudsia'
'Champouret, Yohan D. M.'
'Singh, Kuldip'
'Solan, Gregory A.'

_publ_section_title
;
 Bis(imino)quaterpyridine-bearing multimetallic late transition metal
 complexes as ethylene oligomerisation catalysts
;
_journal_coden_ASTM DTARAF
_journal_issue 41
_journal_name_full 'Dalton Transactions'
_journal_page_first 8935
_journal_page_last 8944
_journal_paper_doi 10.1039/b910181k
_journal_year 2009
_chemical_formula_moiety '2(C56 H67 Cl3 Co4 N14)(Co Cl4)24(C H3 C N)'
_chemical_formula_sum 'C160 H206 Cl10 Co5 N38'
_chemical_formula_weight 3310.78
_space_group_IT_number 14
_symmetry_cell_setting monoclinic
_symmetry_space_group_name_Hall '-P 2ybc'
_symmetry_space_group_name_H-M 'P 1 21/c 1'
_atom_sites_solution_hydrogens geom
_atom_sites_solution_primary direct
_atom_sites_solution_secondary difmap
_audit_creation_method SHELXL-97
_cell_angle_alpha 90.00
_cell_angle_beta 116.399(6)
_cell_angle_gamma 90.00
_cell_formula_units_Z 2
_cell_length_a 16.280(5)
_cell_length_b 31.251(9)
_cell_length_c 16.942(5)
_cell_measurement_reflns_used 783
_cell_measurement_temperature 150(2)
_cell_measurement_theta_max 27.066
_cell_measurement_theta_min 2.403
_cell_volume 7721(4)
_computing_cell_refinement 'Bruker SMART'
_computing_data_collection 'Bruker SMART'
_computing_data_reduction 'Bruker SHELXTL'
_computing_molecular_graphics 'Bruker SHELXTL'
_computing_publication_material 'Bruker SHELXTL'
_computing_structure_refinement 'SHELXL-97 (Sheldrick, 1997)'
_computing_structure_solution 'SHELXS-97 (Sheldrick, 1990)'
_diffrn_ambient_temperature 150(2)
_diffrn_measured_fraction_theta_full 0.999
_diffrn_measured_fraction_theta_max 0.999
_diffrn_measurement_device_type 'Bruker Apex 2000 CCD area detector'
_diffrn_measurement_method 'phi and omega scans'
_diffrn_radiation_monochromator graphite
_diffrn_radiation_source 'fine-focus sealed tube'
_diffrn_radiation_type MoK\a
_diffrn_radiation_wavelength 0.71073
_diffrn_reflns_av_R_equivalents 0.1860
_diffrn_reflns_av_sigmaI/netI 0.2769
_diffrn_reflns_limit_h_max 20
_diffrn_reflns_limit_h_min -19
_diffrn_reflns_limit_k_max 38
_diffrn_reflns_limit_k_min -38
_diffrn_reflns_limit_l_max 20
_diffrn_reflns_limit_l_min -20
_diffrn_reflns_number 59445
_diffrn_reflns_theta_full 26.00
_diffrn_reflns_theta_max 26.00
_diffrn_reflns_theta_min 1.30
_exptl_absorpt_coefficient_mu 0.765
_exptl_absorpt_correction_T_max 0.9071
_exptl_absorpt_correction_T_min 0.7809
_exptl_absorpt_correction_type empirical
_exptl_absorpt_process_details
;
absorption correction based on 6201 reflections(SADABS);Rint 0.1148 before
correction and 0.0652 after.
;
_exptl_crystal_colour green
_exptl_crystal_density_diffrn 1.424
_exptl_crystal_density_method 'not measured'
_exptl_crystal_description block
_exptl_crystal_F_000 3474
_exptl_crystal_size_max 0.34
_exptl_crystal_size_mid 0.26
_exptl_crystal_size_min 0.13
_refine_diff_density_max 0.881
_refine_diff_density_min -0.505
_refine_diff_density_rms 0.123
_refine_ls_extinction_method none
_refine_ls_goodness_of_fit_ref 0.834
_refine_ls_hydrogen_treatment constr
_refine_ls_matrix_type full
_refine_ls_number_parameters 673
_refine_ls_number_reflns 15166
_refine_ls_number_restraints 0
_refine_ls_restrained_S_all 0.834
_refine_ls_R_factor_all 0.2110
_refine_ls_R_factor_gt 0.0933
_refine_ls_shift/su_max 0.001
_refine_ls_shift/su_mean 0.000
_refine_ls_structure_factor_coef Fsqd
_refine_ls_weighting_details 'calc w=1/[\s^2^(Fo^2^)+(0.1031P)^2^+0.0000P] where P=(Fo^2^+2Fc^2^)/3'
_refine_ls_weighting_scheme calc
_refine_ls_wR_factor_gt 0.2139
_refine_ls_wR_factor_ref 0.2462
_reflns_number_gt 5136
_reflns_number_total 15166
_reflns_threshold_expression >2sigma(I)
_cod_data_source_file B910181K.txt
_cod_data_source_block 08086
_cod_depositor_comments
;
The following automatic conversions were performed:
'_symmetry_cell_setting' value 'Monoclinic' changed to 'monoclinic'
according to '/home/saulius/struct/CIF-dictionaries/cif_core.dic'
dictionary named 'cif_core.dic' version 2.4.1 from 2010-06-29.

Automatic conversion script
Id: cif_fix_enum 1527 2010-12-29 10:47:43Z saulius 
;
_cod_original_sg_symbol_H-M P2(1)/c
_cod_database_code 7002526

loop_
_symmetry_equiv_pos_as_xyz
'x, y, z'
'-x, y+1/2, -z+1/2'
'-x, -y, -z'
'x, -y-1/2, z-1/2'

loop_
_atom_site_label
_atom_site_type_symbol
_atom_site_fract_x
_atom_site_fract_y
_atom_site_fract_z
_atom_site_U_iso_or_equiv
_atom_site_adp_type
_atom_site_occupancy
_atom_site_symmetry_multiplicity
_atom_site_calc_flag
_atom_site_refinement_flags
_atom_site_disorder_assembly
_atom_site_disorder_group
Co1 Co 0.27243(7) 0.56458(3) 0.39193(7) 0.0321(3) Uani 1 1 d . . .
Co2 Co 0.18758(7) 0.56934(4) 0.57382(7) 0.0400(3) Uani 1 1 d . . .
Cl1 Cl 0.28787(14) 0.51134(6) 0.30174(13) 0.0424(5) Uani 1 1 d . . .
Cl2 Cl 0.24977(14) 0.60956(6) 0.50274(13) 0.0436(6) Uani 1 1 d . . .
Cl3 Cl 0.25932(14) 0.52330(7) 0.68495(13) 0.0483(6) Uani 1 1 d . . .
N1 N 0.2919(5) 0.6257(2) 0.3324(4) 0.0397(17) Uani 1 1 d . . .
N2 N 0.4054(4) 0.57970(18) 0.4641(4) 0.0299(15) Uani 1 1 d . . .
N3 N 0.3215(4) 0.51794(18) 0.4986(4) 0.0326(15) Uani 1 1 d . . .
N4 N 0.1304(4) 0.5189(2) 0.4700(4) 0.0400(17) Uani 1 1 d . . .
N5 N 0.0546(4) 0.5839(2) 0.5093(4) 0.0433(19) Uani 1 1 d . . .
N6 N 0.1752(5) 0.6274(2) 0.6451(4) 0.0414(18) Uani 1 1 d . . .
N7 N 0.1365(6) 0.5655(2) 0.3138(5) 0.054(2) Uani 1 1 d . . .
C1 C 0.2191(6) 0.6440(3) 0.2524(5) 0.042(2) Uani 1 1 d . . .
C2 C 0.2054(6) 0.6298(2) 0.1684(5) 0.039(2) Uani 1 1 d . . .
C3 C 0.1315(6) 0.6454(3) 0.0956(5) 0.048(2) Uani 1 1 d . . .
H3 H 0.1198 0.6347 0.0391 0.057 Uiso 1 1 calc R . .
C4 C 0.0740(6) 0.6760(3) 0.1018(5) 0.047(2) Uani 1 1 d . . .
C5 C 0.0894(6) 0.6897(2) 0.1822(6) 0.046(2) Uani 1 1 d . . .
H5 H 0.0483 0.7103 0.1857 0.056 Uiso 1 1 calc R . .
C6 C 0.1612(5) 0.6760(2) 0.2611(5) 0.038(2) Uani 1 1 d . . .
C7 C 0.2686(6) 0.5980(3) 0.1588(5) 0.055(3) Uani 1 1 d . . .
H7 H 0.3049 0.5848 0.2180 0.066 Uiso 1 1 calc R . .
C8 C 0.3371(7) 0.6201(3) 0.1321(6) 0.081(3) Uani 1 1 d . . .
H8A H 0.3040 0.6321 0.0728 0.121 Uiso 1 1 calc R . .
H8B H 0.3820 0.5991 0.1326 0.121 Uiso 1 1 calc R . .
H8C H 0.3688 0.6431 0.1740 0.121 Uiso 1 1 calc R . .
C9 C 0.2142(8) 0.5613(3) 0.0941(6) 0.095(4) Uani 1 1 d . . .
H9A H 0.1682 0.5497 0.1109 0.142 Uiso 1 1 calc R . .
H9B H 0.2567 0.5384 0.0969 0.142 Uiso 1 1 calc R . .
H9C H 0.1835 0.5725 0.0339 0.142 Uiso 1 1 calc R . .
C10 C 0.1758(5) 0.6935(2) 0.3506(5) 0.038(2) Uani 1 1 d . . .
H10 H 0.2311 0.6795 0.3978 0.045 Uiso 1 1 calc R . .
C11 C 0.0904(6) 0.6845(3) 0.3687(6) 0.056(3) Uani 1 1 d . . .
H11A H 0.0342 0.6930 0.3173 0.084 Uiso 1 1 calc R . .
H11B H 0.0964 0.7009 0.4203 0.084 Uiso 1 1 calc R . .
H11C H 0.0876 0.6539 0.3799 0.084 Uiso 1 1 calc R . .
C12 C 0.1922(6) 0.7422(3) 0.3530(5) 0.061(3) Uani 1 1 d . . .
H12A H 0.2382 0.7483 0.3319 0.091 Uiso 1 1 calc R . .
H12B H 0.2142 0.7526 0.4135 0.091 Uiso 1 1 calc R . .
H12C H 0.1347 0.7567 0.3149 0.091 Uiso 1 1 calc R . .
C13 C -0.0077(6) 0.6920(3) 0.0200(6) 0.067(3) Uani 1 1 d . . .
H13 H -0.0295 0.7180 0.0396 0.081 Uiso 1 1 calc R . .
C14 C -0.0893(8) 0.6608(4) -0.0134(8) 0.162(8) Uani 1 1 d . . .
H14A H -0.0768 0.6368 -0.0435 0.244 Uiso 1 1 calc R . .
H14B H -0.1449 0.6757 -0.0546 0.244 Uiso 1 1 calc R . .
H14C H -0.0982 0.6502 0.0367 0.244 Uiso 1 1 calc R . .
C15 C 0.0199(8) 0.7083(4) -0.0512(7) 0.110(4) Uani 1 1 d . . .
H15A H 0.0615 0.7328 -0.0281 0.165 Uiso 1 1 calc R . .
H15B H -0.0352 0.7172 -0.1036 0.165 Uiso 1 1 calc R . .
H15C H 0.0508 0.6854 -0.0670 0.165 Uiso 1 1 calc R . .
C16 C 0.4004(5) 0.6832(3) 0.3479(5) 0.053(2) Uani 1 1 d . . .
H16A H 0.3497 0.6943 0.2943 0.079 Uiso 1 1 calc R . .
H16B H 0.4543 0.6788 0.3373 0.079 Uiso 1 1 calc R . .
H16C H 0.4152 0.7037 0.3961 0.079 Uiso 1 1 calc R . .
C17 C 0.3731(6) 0.6417(3) 0.3724(6) 0.042(2) Uani 1 1 d . . .
C18 C 0.4389(6) 0.6177(3) 0.4478(5) 0.043(2) Uani 1 1 d . . .
C19 C 0.5254(6) 0.6318(3) 0.4991(6) 0.049(2) Uani 1 1 d . . .
H19 H 0.5465 0.6580 0.4860 0.059 Uiso 1 1 calc R . .
C20 C 0.5831(6) 0.6072(3) 0.5716(5) 0.046(2) Uani 1 1 d . . .
H20 H 0.6444 0.6159 0.6077 0.055 Uiso 1 1 calc R . .
C21 C 0.5475(6) 0.5685(3) 0.5903(5) 0.043(2) Uani 1 1 d . . .
H21 H 0.5832 0.5515 0.6404 0.052 Uiso 1 1 calc R . .
C22 C 0.4599(5) 0.5572(2) 0.5328(5) 0.0226(17) Uani 1 1 d . . .
C23 C 0.4146(5) 0.5188(2) 0.5473(5) 0.0263(17) Uani 1 1 d . . .
C24 C 0.4632(5) 0.4861(2) 0.6051(5) 0.036(2) Uani 1 1 d . . .
H24 H 0.5276 0.4883 0.6398 0.043 Uiso 1 1 calc R . .
C25 C 0.4160(5) 0.4505(2) 0.6111(5) 0.036(2) Uani 1 1 d . . .
H25 H 0.4475 0.4272 0.6483 0.043 Uiso 1 1 calc R . .
C26 C 0.3215(6) 0.4496(2) 0.5615(5) 0.036(2) Uani 1 1 d . . .
H26 H 0.2876 0.4253 0.5635 0.044 Uiso 1 1 calc R . .
C27 C 0.2761(6) 0.4845(2) 0.5087(5) 0.0341(19) Uani 1 1 d . . .
C28 C 0.1737(6) 0.4837(3) 0.4583(5) 0.041(2) Uani 1 1 d . . .
C29 C 0.1269(6) 0.4520(3) 0.4008(6) 0.058(3) Uani 1 1 d . . .
H29 H 0.1586 0.4279 0.3938 0.070 Uiso 1 1 calc R . .
C30 C 0.0323(7) 0.4552(3) 0.3525(6) 0.062(3) Uani 1 1 d . . .
H30 H -0.0011 0.4335 0.3113 0.075 Uiso 1 1 calc R . .
C31 C -0.0123(6) 0.4898(3) 0.3648(5) 0.054(3) Uani 1 1 d . . .
H31 H -0.0770 0.4923 0.3328 0.065 Uiso 1 1 calc R . .
C32 C 0.0380(6) 0.5211(3) 0.4241(5) 0.050(3) Uani 1 1 d . . .
C33 C -0.0049(6) 0.5622(3) 0.4415(6) 0.050(2) Uani 1 1 d . . .
C34 C -0.0935(6) 0.5739(3) 0.3872(6) 0.060(3) Uani 1 1 d . . .
H34 H -0.1318 0.5561 0.3394 0.072 Uiso 1 1 calc R . .
C35 C -0.1248(7) 0.6107(4) 0.4028(7) 0.079(4) Uani 1 1 d . . .
H35 H -0.1856 0.6201 0.3665 0.095 Uiso 1 1 calc R . .
C36 C -0.0639(7) 0.6353(4) 0.4756(7) 0.070(3) Uani 1 1 d . . .
H36 H -0.0849 0.6614 0.4888 0.084 Uiso 1 1 calc R . .
C37 C 0.0267(6) 0.6221(3) 0.5287(6) 0.050(3) Uani 1 1 d . . .
C38 C 0.0962(6) 0.6449(3) 0.6079(5) 0.045(2) Uani 1 1 d . . .
C39 C 0.0686(6) 0.6861(3) 0.6362(6) 0.071(3) Uani 1 1 d . . .
H39A H 0.1150 0.6940 0.6953 0.106 Uiso 1 1 calc R . .
H39B H 0.0092 0.6822 0.6371 0.106 Uiso 1 1 calc R . .
H39C H 0.0635 0.7089 0.5946 0.106 Uiso 1 1 calc R . .
C40 C 0.2449(6) 0.6437(3) 0.7203(6) 0.052(2) Uani 1 1 d . . .
C41 C 0.3042(6) 0.6773(3) 0.7180(6) 0.051(2) Uani 1 1 d . . .
C42 C 0.3769(6) 0.6900(3) 0.7961(6) 0.056(3) Uani 1 1 d . . .
H42 H 0.4178 0.7109 0.7933 0.067 Uiso 1 1 calc R . .
C43 C 0.3937(7) 0.6739(4) 0.8785(7) 0.068(3) Uani 1 1 d . . .
C44 C 0.3374(7) 0.6423(4) 0.8808(7) 0.072(3) Uani 1 1 d . . .
H44 H 0.3498 0.6295 0.9359 0.086 Uiso 1 1 calc R . .
C45 C 0.2602(7) 0.6276(3) 0.8035(6) 0.068(3) Uani 1 1 d . . .
C46 C 0.2899(6) 0.6976(3) 0.6304(5) 0.052(2) Uani 1 1 d . . .
H46 H 0.2371 0.6835 0.5807 0.063 Uiso 1 1 calc R . .
C47 C 0.2695(7) 0.7465(3) 0.6320(6) 0.070(3) Uani 1 1 d . . .
H47A H 0.2200 0.7503 0.6493 0.104 Uiso 1 1 calc R . .
H47B H 0.2509 0.7587 0.5732 0.104 Uiso 1 1 calc R . .
H47C H 0.3248 0.7611 0.6744 0.104 Uiso 1 1 calc R . .
C48 C 0.3758(7) 0.6941(3) 0.6154(6) 0.072(3) Uani 1 1 d . . .
H48A H 0.4263 0.7099 0.6617 0.108 Uiso 1 1 calc R . .
H48B H 0.3631 0.7062 0.5577 0.108 Uiso 1 1 calc R . .
H48C H 0.3930 0.6639 0.6173 0.108 Uiso 1 1 calc R . .
C49 C 0.4796(7) 0.6873(4) 0.9622(6) 0.082(3) Uani 1 1 d . . .
H49 H 0.5055 0.7140 0.9495 0.098 Uiso 1 1 calc R . .
C50 C 0.5539(9) 0.6538(5) 0.9982(10) 0.231(11) Uani 1 1 d . . .
H50A H 0.5775 0.6521 1.0623 0.346 Uiso 1 1 calc R . .
H50B H 0.6039 0.6615 0.9835 0.346 Uiso 1 1 calc R . .
H50C H 0.5286 0.6260 0.9720 0.346 Uiso 1 1 calc R . .
C51 C 0.4590(9) 0.6951(5) 1.0362(7) 0.155(7) Uani 1 1 d . . .
H51A H 0.4292 0.6698 1.0461 0.232 Uiso 1 1 calc R . .
H51B H 0.4179 0.7198 1.0231 0.232 Uiso 1 1 calc R . .
H51C H 0.5160 0.7009 1.0892 0.232 Uiso 1 1 calc R . .
C52 C 0.1951(6) 0.5932(3) 0.8126(6) 0.061(3) Uani 1 1 d . . .
H52 H 0.1596 0.5794 0.7537 0.073 Uiso 1 1 calc R . .
C53 C 0.2497(8) 0.5574(3) 0.8805(6) 0.100(4) Uani 1 1 d . . .
H53A H 0.2710 0.5684 0.9405 0.150 Uiso 1 1 calc R . .
H53B H 0.3025 0.5486 0.8712 0.150 Uiso 1 1 calc R . .
H53C H 0.2096 0.5326 0.8722 0.150 Uiso 1 1 calc R . .
C54 C 0.1286(6) 0.6167(3) 0.8364(6) 0.074(3) Uani 1 1 d . . .
H54A H 0.1625 0.6356 0.8867 0.111 Uiso 1 1 calc R . .
H54B H 0.0929 0.5961 0.8521 0.111 Uiso 1 1 calc R . .
H54C H 0.0870 0.6339 0.7860 0.111 Uiso 1 1 calc R . .
C55 C 0.0661(10) 0.5696(3) 0.2550(9) 0.088(4) Uani 1 1 d . . .
C56 C -0.0302(8) 0.5745(5) 0.1678(9) 0.194(9) Uani 1 1 d . . .
H56A H -0.0228 0.5946 0.1270 0.291 Uiso 1 1 calc R . .
H56B H -0.0769 0.5853 0.1842 0.291 Uiso 1 1 calc R . .
H56C H -0.0492 0.5466 0.1391 0.291 Uiso 1 1 calc R . .
Co3 Co 0.72656(15) 0.69292(6) 0.47285(17) 0.0474(6) Uani 0.50 1 d P . .
Cl4 Cl 0.6416(3) 0.65382(12) 0.3446(3) 0.0500(12) Uani 0.50 1 d P . .
Cl5 Cl 0.8309(3) 0.73252(14) 0.4456(4) 0.0728(16) Uani 0.50 1 d P . .
Cl6 Cl 0.8062(3) 0.65343(13) 0.5943(3) 0.0556(13) Uani 0.50 1 d P . .
Cl7 Cl 0.6320(3) 0.73590(13) 0.4999(4) 0.0731(17) Uani 0.50 1 d P . .

loop_
_atom_site_aniso_label
_atom_site_aniso_U_11
_atom_site_aniso_U_22
_atom_site_aniso_U_33
_atom_site_aniso_U_23
_atom_site_aniso_U_13
_atom_site_aniso_U_12
Co1 0.0454(7) 0.0232(6) 0.0365(6) 0.0074(5) 0.0261(6) 0.0078(5)
Co2 0.0484(8) 0.0466(8) 0.0337(7) 0.0074(6) 0.0260(6) 0.0128(6)
Cl1 0.0555(14) 0.0308(11) 0.0410(12) 0.0002(9) 0.0216(11) 0.0091(10)
Cl2 0.0659(16) 0.0355(11) 0.0450(13) 0.0010(9) 0.0386(13) 0.0103(10)
Cl3 0.0582(15) 0.0553(15) 0.0335(12) 0.0118(10) 0.0223(11) 0.0176(11)
N1 0.058(5) 0.031(4) 0.037(4) 0.007(3) 0.027(4) 0.013(4)
N2 0.048(4) 0.021(3) 0.028(4) 0.008(3) 0.024(3) 0.008(3)
N3 0.040(4) 0.022(4) 0.046(4) -0.003(3) 0.028(4) -0.004(3)
N4 0.037(4) 0.059(5) 0.032(4) 0.017(3) 0.022(4) 0.003(4)
N5 0.036(4) 0.072(6) 0.032(4) 0.011(4) 0.024(4) 0.010(4)
N6 0.048(5) 0.053(5) 0.028(4) 0.009(3) 0.021(4) 0.017(4)
N7 0.071(6) 0.033(4) 0.066(6) -0.005(4) 0.039(5) 0.003(5)
C1 0.063(6) 0.036(5) 0.044(6) 0.003(4) 0.038(5) -0.001(4)
C2 0.066(6) 0.022(4) 0.039(5) 0.000(4) 0.034(5) 0.002(4)
C3 0.076(7) 0.040(6) 0.029(5) 0.001(4) 0.025(5) -0.006(5)
C4 0.066(6) 0.038(5) 0.023(5) 0.003(4) 0.008(5) -0.016(5)
C5 0.066(6) 0.018(4) 0.052(6) 0.009(4) 0.023(5) -0.004(4)
C6 0.054(6) 0.020(4) 0.046(5) 0.006(4) 0.028(5) -0.003(4)
C7 0.096(8) 0.042(6) 0.035(5) 0.007(4) 0.035(6) 0.016(5)
C8 0.120(9) 0.082(8) 0.070(7) -0.008(6) 0.069(7) 0.014(7)
C9 0.203(13) 0.035(6) 0.075(8) -0.013(5) 0.087(9) 0.012(7)
C10 0.056(6) 0.024(4) 0.040(5) 0.010(4) 0.027(5) 0.015(4)
C11 0.080(7) 0.030(5) 0.058(6) -0.002(4) 0.031(6) 0.006(5)
C12 0.096(8) 0.036(6) 0.047(6) -0.018(4) 0.029(6) -0.006(5)
C13 0.086(8) 0.036(6) 0.036(6) 0.014(4) -0.012(5) -0.005(5)
C14 0.149(12) 0.098(11) 0.102(10) 0.057(8) -0.070(9) -0.064(9)
C15 0.125(11) 0.117(11) 0.086(9) 0.048(8) 0.046(8) 0.054(8)
C16 0.060(6) 0.049(6) 0.044(6) 0.023(4) 0.018(5) -0.001(5)
C17 0.047(6) 0.040(5) 0.055(6) 0.008(4) 0.038(5) 0.000(4)
C18 0.050(6) 0.039(5) 0.042(5) -0.002(4) 0.023(5) 0.009(5)
C19 0.051(6) 0.041(6) 0.052(6) 0.005(5) 0.021(5) -0.003(5)
C20 0.053(6) 0.039(5) 0.040(5) -0.002(4) 0.016(5) -0.001(4)
C21 0.057(6) 0.032(5) 0.036(5) 0.009(4) 0.017(5) 0.013(4)
C22 0.034(5) 0.017(4) 0.023(4) -0.001(3) 0.019(4) -0.001(3)
C23 0.035(5) 0.024(4) 0.027(4) 0.000(3) 0.021(4) 0.005(4)
C24 0.046(5) 0.033(5) 0.044(5) 0.011(4) 0.033(4) 0.010(4)
C25 0.044(6) 0.021(4) 0.043(5) 0.005(4) 0.019(5) 0.007(4)
C26 0.056(6) 0.028(5) 0.041(5) -0.001(4) 0.036(5) -0.007(4)
C27 0.053(5) 0.024(4) 0.042(5) 0.009(4) 0.036(4) 0.016(4)
C28 0.036(6) 0.056(6) 0.036(5) 0.018(5) 0.021(4) 0.010(5)
C29 0.048(6) 0.066(7) 0.058(7) -0.023(5) 0.021(5) -0.032(5)
C30 0.065(7) 0.080(8) 0.054(7) -0.021(6) 0.038(6) -0.019(6)
C31 0.027(5) 0.097(8) 0.029(5) -0.009(5) 0.005(4) -0.012(5)
C32 0.024(5) 0.094(8) 0.025(5) 0.009(5) 0.004(4) -0.005(5)
C33 0.037(6) 0.078(7) 0.042(6) 0.012(5) 0.023(5) 0.011(5)
C34 0.035(6) 0.106(9) 0.040(6) -0.004(6) 0.018(5) 0.023(6)
C35 0.035(6) 0.136(12) 0.059(7) 0.027(7) 0.014(6) 0.027(7)
C36 0.064(7) 0.106(9) 0.059(7) 0.038(7) 0.046(6) 0.047(7)
C37 0.058(6) 0.064(7) 0.048(6) 0.022(5) 0.041(5) 0.038(5)
C38 0.043(6) 0.056(6) 0.033(5) 0.014(4) 0.015(5) 0.025(5)
C39 0.098(8) 0.050(7) 0.083(8) -0.008(5) 0.058(7) 0.022(6)
C40 0.067(7) 0.063(7) 0.032(6) 0.016(5) 0.026(5) 0.011(5)
C41 0.056(6) 0.054(6) 0.036(6) 0.010(5) 0.015(5) 0.034(5)
C42 0.048(6) 0.069(7) 0.047(6) 0.000(5) 0.019(5) 0.022(5)
C43 0.061(8) 0.099(9) 0.049(7) -0.008(6) 0.029(6) 0.028(6)
C44 0.080(8) 0.098(10) 0.053(7) -0.006(6) 0.043(7) 0.015(7)
C45 0.083(8) 0.082(8) 0.034(6) -0.004(5) 0.022(6) 0.033(6)
C46 0.078(7) 0.057(6) 0.036(5) -0.004(4) 0.038(5) 0.009(5)
C47 0.100(8) 0.064(7) 0.045(6) 0.001(5) 0.032(6) 0.024(6)
C48 0.102(8) 0.060(7) 0.066(7) -0.002(5) 0.049(7) 0.005(6)
C49 0.090(9) 0.110(10) 0.047(7) -0.008(6) 0.032(7) 0.026(7)
C50 0.103(12) 0.220(19) 0.208(17) -0.126(14) -0.077(11) 0.106(12)
C51 0.179(14) 0.239(18) 0.072(9) -0.104(10) 0.080(10) -0.077(13)
C52 0.091(8) 0.056(7) 0.069(7) 0.015(5) 0.066(6) 0.005(6)
C53 0.197(13) 0.053(7) 0.071(7) 0.016(6) 0.079(9) 0.044(8)
C54 0.102(8) 0.086(8) 0.060(7) 0.006(6) 0.060(7) 0.013(6)
C55 0.129(12) 0.043(7) 0.142(13) 0.015(8) 0.104(10) -0.030(8)
C56 0.058(9) 0.28(2) 0.160(15) 0.108(14) -0.031(9) -0.059(11)
Co3 0.0403(13) 0.0198(12) 0.0916(19) -0.0031(12) 0.0380(13) -0.0026(11)
Cl4 0.056(3) 0.018(2) 0.093(4) 0.014(2) 0.048(3) 0.0001(19)
Cl5 0.055(3) 0.030(3) 0.147(5) 0.001(3) 0.057(3) -0.001(2)
Cl6 0.068(3) 0.025(2) 0.101(4) 0.006(2) 0.061(3) 0.009(2)
Cl7 0.052(3) 0.021(2) 0.151(5) -0.001(3) 0.049(3) 0.009(2)

loop_
_atom_type_symbol
_atom_type_description
_atom_type_scat_dispersion_real
_atom_type_scat_dispersion_imag
_atom_type_scat_source
C C 0.0033 0.0016 'International Tables Vol C Tables 4.2.6.8 and 6.1.1.4'
H H 0.0000 0.0000 'International Tables Vol C Tables 4.2.6.8 and 6.1.1.4'
N N 0.0061 0.0033 'International Tables Vol C Tables 4.2.6.8 and 6.1.1.4'
Cl Cl 0.1484 0.1585 'International Tables Vol C Tables 4.2.6.8 and 6.1.1.4'
Co Co 0.3494 0.9721 'International Tables Vol C Tables 4.2.6.8 and 6.1.1.4'

loop_
_geom_angle_atom_site_label_1
_geom_angle_atom_site_label_2
_geom_angle_atom_site_label_3
_geom_angle
_geom_angle_site_symmetry_1
_geom_angle_site_symmetry_3
_geom_angle_publ_flag
N7 Co1 N2 165.5(3) . . ?
N7 Co1 N3 116.5(3) . . ?
N2 Co1 N3 75.8(2) . . ?
N7 Co1 N1 91.5(3) . . ?
N2 Co1 N1 75.2(2) . . ?
N3 Co1 N1 150.2(3) . . ?
N7 Co1 Cl1 89.2(2) . . ?
N2 Co1 Cl1 99.43(17) . . ?
N3 Co1 Cl1 87.72(16) . . ?
N1 Co1 Cl1 103.49(16) . . ?
N7 Co1 Cl2 90.0(2) . . ?
N2 Co1 Cl2 83.70(17) . . ?
N3 Co1 Cl2 82.83(16) . . ?
N1 Co1 Cl2 87.48(16) . . ?
Cl1 Co1 Cl2 169.01(8) . . ?
N5 Co2 N4 76.1(3) . . ?
N5 Co2 N6 77.0(3) . . ?
N4 Co2 N6 153.0(3) . . ?
N5 Co2 Cl3 129.79(19) . . ?
N4 Co2 Cl3 95.02(18) . . ?
N6 Co2 Cl3 101.87(18) . . ?
N5 Co2 Cl2 102.35(19) . . ?
N4 Co2 Cl2 95.80(16) . . ?
N6 Co2 Cl2 90.32(17) . . ?
Cl3 Co2 Cl2 127.82(9) . . ?
Co2 Cl2 Co1 109.69(9) . . ?
C17 N1 C1 123.6(7) . . ?
C17 N1 Co1 114.3(5) . . ?
C1 N1 Co1 122.0(5) . . ?
C22 N2 C18 117.8(7) . . ?
C22 N2 Co1 122.2(5) . . ?
C18 N2 Co1 119.5(5) . . ?
C27 N3 C23 117.9(6) . . ?
C27 N3 Co1 127.6(5) . . ?
C23 N3 Co1 112.7(4) . . ?
C32 N4 C28 117.9(8) . . ?
C32 N4 Co2 112.7(6) . . ?
C28 N4 Co2 128.4(5) . . ?
C33 N5 C37 117.8(8) . . ?
C33 N5 Co2 124.0(6) . . ?
C37 N5 Co2 117.6(6) . . ?
C38 N6 C40 122.4(8) . . ?
C38 N6 Co2 113.2(6) . . ?
C40 N6 Co2 124.4(6) . . ?
C55 N7 Co1 163.5(9) . . ?
C2 C1 C6 120.7(8) . . ?
C2 C1 N1 120.7(7) . . ?
C6 C1 N1 118.6(7) . . ?
C3 C2 C1 118.5(7) . . ?
C3 C2 C7 120.7(7) . . ?
C1 C2 C7 120.9(8) . . ?
C2 C3 C4 122.1(8) . . ?
C2 C3 H3 118.9 . . ?
C4 C3 H3 118.9 . . ?
C5 C4 C3 118.3(8) . . ?
C5 C4 C13 121.1(9) . . ?
C3 C4 C13 120.6(8) . . ?
C4 C5 C6 125.1(8) . . ?
C4 C5 H5 117.5 . . ?
C6 C5 H5 117.5 . . ?
C5 C6 C1 115.3(8) . . ?
C5 C6 C10 122.4(7) . . ?
C1 C6 C10 122.4(7) . . ?
C2 C7 C8 111.0(7) . . ?
C2 C7 C9 111.3(8) . . ?
C8 C7 C9 112.4(7) . . ?
C2 C7 H7 107.3 . . ?
C8 C7 H7 107.3 . . ?
C9 C7 H7 107.3 . . ?
C7 C8 H8A 109.5 . . ?
C7 C8 H8B 109.5 . . ?
H8A C8 H8B 109.5 . . ?
C7 C8 H8C 109.5 . . ?
H8A C8 H8C 109.5 . . ?
H8B C8 H8C 109.5 . . ?
C7 C9 H9A 109.5 . . ?
C7 C9 H9B 109.5 . . ?
H9A C9 H9B 109.5 . . ?
C7 C9 H9C 109.5 . . ?
H9A C9 H9C 109.5 . . ?
H9B C9 H9C 109.5 . . ?
C6 C10 C12 109.1(6) . . ?
C6 C10 C11 111.6(7) . . ?
C12 C10 C11 109.2(6) . . ?
C6 C10 H10 109.0 . . ?
C12 C10 H10 109.0 . . ?
C11 C10 H10 109.0 . . ?
C10 C11 H11A 109.5 . . ?
C10 C11 H11B 109.5 . . ?
H11A C11 H11B 109.5 . . ?
C10 C11 H11C 109.5 . . ?
H11A C11 H11C 109.5 . . ?
H11B C11 H11C 109.5 . . ?
C10 C12 H12A 109.5 . . ?
C10 C12 H12B 109.5 . . ?
H12A C12 H12B 109.5 . . ?
C10 C12 H12C 109.5 . . ?
H12A C12 H12C 109.5 . . ?
H12B C12 H12C 109.5 . . ?
C4 C13 C14 112.9(7) . . ?
C4 C13 C15 112.4(8) . . ?
C14 C13 C15 115.1(9) . . ?
C4 C13 H13 105.1 . . ?
C14 C13 H13 105.1 . . ?
C15 C13 H13 105.1 . . ?
C13 C14 H14A 109.5 . . ?
C13 C14 H14B 109.5 . . ?
H14A C14 H14B 109.5 . . ?
C13 C14 H14C 109.5 . . ?
H14A C14 H14C 109.5 . . ?
H14B C14 H14C 109.5 . . ?
C13 C15 H15A 109.5 . . ?
C13 C15 H15B 109.5 . . ?
H15A C15 H15B 109.5 . . ?
C13 C15 H15C 109.5 . . ?
H15A C15 H15C 109.5 . . ?
H15B C15 H15C 109.5 . . ?
C17 C16 H16A 109.5 . . ?
C17 C16 H16B 109.5 . . ?
H16A C16 H16B 109.5 . . ?
C17 C16 H16C 109.5 . . ?
H16A C16 H16C 109.5 . . ?
H16B C16 H16C 109.5 . . ?
N1 C17 C18 116.3(8) . . ?
N1 C17 C16 123.8(8) . . ?
C18 C17 C16 119.9(8) . . ?
C19 C18 N2 122.6(8) . . ?
C19 C18 C17 122.9(8) . . ?
N2 C18 C17 114.5(7) . . ?
C18 C19 C20 119.0(8) . . ?
C18 C19 H19 120.5 . . ?
C20 C19 H19 120.5 . . ?
C19 C20 C21 118.5(8) . . ?
C19 C20 H20 120.7 . . ?
C21 C20 H20 120.7 . . ?
C22 C21 C20 117.1(7) . . ?
C22 C21 H21 121.4 . . ?
C20 C21 H21 121.4 . . ?
N2 C22 C21 124.9(7) . . ?
N2 C22 C23 113.0(7) . . ?
C21 C22 C23 121.9(7) . . ?
N3 C23 C24 122.7(7) . . ?
N3 C23 C22 114.6(6) . . ?
C24 C23 C22 122.7(7) . . ?
C25 C24 C23 118.9(8) . . ?
C25 C24 H24 120.6 . . ?
C23 C24 H24 120.6 . . ?
C24 C25 C26 118.3(7) . . ?
C24 C25 H25 120.9 . . ?
C26 C25 H25 120.9 . . ?
C25 C26 C27 120.1(7) . . ?
C25 C26 H26 119.9 . . ?
C27 C26 H26 119.9 . . ?
N3 C27 C26 121.9(8) . . ?
N3 C27 C28 118.7(7) . . ?
C26 C27 C28 119.4(7) . . ?
C29 C28 N4 122.0(8) . . ?
C29 C28 C27 123.2(8) . . ?
N4 C28 C27 114.7(8) . . ?
C28 C29 C30 119.4(9) . . ?
C28 C29 H29 120.3 . . ?
C30 C29 H29 120.3 . . ?
C31 C30 C29 119.4(9) . . ?
C31 C30 H30 120.3 . . ?
C29 C30 H30 120.3 . . ?
C30 C31 C32 119.1(9) . . ?
C30 C31 H31 120.4 . . ?
C32 C31 H31 120.4 . . ?
N4 C32 C31 122.2(9) . . ?
N4 C32 C33 114.2(8) . . ?
C31 C32 C33 123.5(8) . . ?
N5 C33 C34 126.5(9) . . ?
N5 C33 C32 112.0(8) . . ?
C34 C33 C32 121.4(9) . . ?
C35 C34 C33 118.5(10) . . ?
C35 C34 H34 120.7 . . ?
C33 C34 H34 120.7 . . ?
C34 C35 C36 117.4(9) . . ?
C34 C35 H35 121.3 . . ?
C36 C35 H35 121.3 . . ?
C37 C36 C35 121.8(10) . . ?
C37 C36 H36 119.1 . . ?
C35 C36 H36 119.1 . . ?
N5 C37 C36 117.9(9) . . ?
N5 C37 C38 115.5(7) . . ?
C36 C37 C38 126.5(9) . . ?
N6 C38 C37 115.7(8) . . ?
N6 C38 C39 125.9(8) . . ?
C37 C38 C39 118.5(7) . . ?
C38 C39 H39A 109.5 . . ?
C38 C39 H39B 109.5 . . ?
H39A C39 H39B 109.5 . . ?
C38 C39 H39C 109.5 . . ?
H39A C39 H39C 109.5 . . ?
H39B C39 H39C 109.5 . . ?
N6 C40 C45 120.2(9) . . ?
N6 C40 C41 122.1(8) . . ?
C45 C40 C41 117.7(9) . . ?
C42 C41 C40 118.7(8) . . ?
C42 C41 C46 120.4(9) . . ?
C40 C41 C46 120.9(8) . . ?
C41 C42 C43 124.1(10) . . ?
C41 C42 H42 118.0 . . ?
C43 C42 H42 118.0 . . ?
C44 C43 C42 117.2(10) . . ?
C44 C43 C49 121.2(10) . . ?
C42 C43 C49 121.2(11) . . ?
C43 C44 C45 122.5(10) . . ?
C43 C44 H44 118.8 . . ?
C45 C44 H44 118.8 . . ?
C40 C45 C44 119.6(10) . . ?
C40 C45 C52 121.1(9) . . ?
C44 C45 C52 119.3(9) . . ?
C48 C46 C41 111.9(7) . . ?
C48 C46 C47 106.8(8) . . ?
C41 C46 C47 109.2(7) . . ?
C48 C46 H46 109.6 . . ?
C41 C46 H46 109.6 . . ?
C47 C46 H46 109.6 . . ?
C46 C47 H47A 109.5 . . ?
C46 C47 H47B 109.5 . . ?
H47A C47 H47B 109.5 . . ?
C46 C47 H47C 109.5 . . ?
H47A C47 H47C 109.5 . . ?
H47B C47 H47C 109.5 . . ?
C46 C48 H48A 109.5 . . ?
C46 C48 H48B 109.5 . . ?
H48A C48 H48B 109.5 . . ?
C46 C48 H48C 109.5 . . ?
H48A C48 H48C 109.5 . . ?
H48B C48 H48C 109.5 . . ?
C51 C49 C50 102.6(12) . . ?
C51 C49 C43 112.1(9) . . ?
C50 C49 C43 114.8(10) . . ?
C51 C49 H49 109.0 . . ?
C50 C49 H49 109.0 . . ?
C43 C49 H49 109.0 . . ?
C49 C50 H50A 109.5 . . ?
C49 C50 H50B 109.5 . . ?
H50A C50 H50B 109.5 . . ?
C49 C50 H50C 109.5 . . ?
H50A C50 H50C 109.5 . . ?
H50B C50 H50C 109.5 . . ?
C49 C51 H51A 109.5 . . ?
C49 C51 H51B 109.5 . . ?
H51A C51 H51B 109.5 . . ?
C49 C51 H51C 109.5 . . ?
H51A C51 H51C 109.5 . . ?
H51B C51 H51C 109.5 . . ?
C54 C52 C45 106.8(8) . . ?
C54 C52 C53 113.2(7) . . ?
C45 C52 C53 112.0(8) . . ?
C54 C52 H52 108.2 . . ?
C45 C52 H52 108.2 . . ?
C53 C52 H52 108.2 . . ?
C52 C53 H53A 109.5 . . ?
C52 C53 H53B 109.5 . . ?
H53A C53 H53B 109.5 . . ?
C52 C53 H53C 109.5 . . ?
H53A C53 H53C 109.5 . . ?
H53B C53 H53C 109.5 . . ?
C52 C54 H54A 109.5 . . ?
C52 C54 H54B 109.5 . . ?
H54A C54 H54B 109.5 . . ?
C52 C54 H54C 109.5 . . ?
H54A C54 H54C 109.5 . . ?
H54B C54 H54C 109.5 . . ?
N7 C55 C56 176.1(13) . . ?
C55 C56 H56A 109.5 . . ?
C55 C56 H56B 109.5 . . ?
H56A C56 H56B 109.5 . . ?
C55 C56 H56C 109.5 . . ?
H56A C56 H56C 109.5 . . ?
H56B C56 H56C 109.5 . . ?
Cl7 Co3 Cl6 108.1(2) . . ?
Cl7 Co3 Cl5 110.72(18) . . ?
Cl6 Co3 Cl5 107.51(19) . . ?
Cl7 Co3 Cl4 109.10(19) . . ?
Cl6 Co3 Cl4 115.20(17) . . ?
Cl5 Co3 Cl4 106.2(2) . . ?

loop_
_geom_bond_atom_site_label_1
_geom_bond_atom_site_label_2
_geom_bond_distance
_geom_bond_site_symmetry_2
_geom_bond_publ_flag
Co1 N7 2.011(8) . ?
Co1 N2 2.013(6) . ?
Co1 N3 2.179(6) . ?
Co1 N1 2.248(6) . ?
Co1 Cl1 2.347(2) . ?
Co1 Cl2 2.501(2) . ?
Co2 N5 1.996(7) . ?
Co2 N4 2.233(7) . ?
Co2 N6 2.239(7) . ?
Co2 Cl3 2.241(2) . ?
Co2 Cl2 2.267(2) . ?
N1 C17 1.289(9) . ?
N1 C1 1.463(9) . ?
N2 C22 1.311(8) . ?
N2 C18 1.386(9) . ?
N3 C27 1.334(8) . ?
N3 C23 1.366(8) . ?
N4 C32 1.354(9) . ?
N4 C28 1.368(10) . ?
N5 C33 1.315(10) . ?
N5 C37 1.370(10) . ?
N6 C38 1.276(9) . ?
N6 C40 1.372(10) . ?
N7 C55 1.144(13) . ?
C1 C2 1.412(10) . ?
C1 C6 1.424(10) . ?
C2 C3 1.373(10) . ?
C2 C7 1.490(10) . ?
C3 C4 1.376(11) . ?
C3 H3 0.9500 . ?
C4 C5 1.339(10) . ?
C4 C13 1.517(11) . ?
C5 C6 1.396(10) . ?
C5 H5 0.9500 . ?
C6 C10 1.528(10) . ?
C7 C8 1.540(12) . ?
C7 C9 1.563(11) . ?
C7 H7 1.0000 . ?
C8 H8A 0.9800 . ?
C8 H8B 0.9800 . ?
C8 H8C 0.9800 . ?
C9 H9A 0.9800 . ?
C9 H9B 0.9800 . ?
C9 H9C 0.9800 . ?
C10 C12 1.544(10) . ?
C10 C11 1.576(10) . ?
C10 H10 1.0000 . ?
C11 H11A 0.9800 . ?
C11 H11B 0.9800 . ?
C11 H11C 0.9800 . ?
C12 H12A 0.9800 . ?
C12 H12B 0.9800 . ?
C12 H12C 0.9800 . ?
C13 C14 1.539(12) . ?
C13 C15 1.548(13) . ?
C13 H13 1.0000 . ?
C14 H14A 0.9800 . ?
C14 H14B 0.9800 . ?
C14 H14C 0.9800 . ?
C15 H15A 0.9800 . ?
C15 H15B 0.9800 . ?
C15 H15C 0.9800 . ?
C16 C17 1.486(10) . ?
C16 H16A 0.9800 . ?
C16 H16B 0.9800 . ?
C16 H16C 0.9800 . ?
C17 C18 1.458(11) . ?
C18 C19 1.359(10) . ?
C19 C20 1.398(10) . ?
C19 H19 0.9500 . ?
C20 C21 1.437(10) . ?
C20 H20 0.9500 . ?
C21 C22 1.369(9) . ?
C21 H21 0.9500 . ?
C22 C23 1.484(9) . ?
C23 C24 1.392(9) . ?
C24 C25 1.381(9) . ?
C24 H24 0.9500 . ?
C25 C26 1.388(9) . ?
C25 H25 0.9500 . ?
C26 C27 1.395(10) . ?
C26 H26 0.9500 . ?
C27 C28 1.498(10) . ?
C28 C29 1.360(11) . ?
C29 C30 1.389(11) . ?
C29 H29 0.9500 . ?
C30 C31 1.370(12) . ?
C30 H30 0.9500 . ?
C31 C32 1.379(11) . ?
C31 H31 0.9500 . ?
C32 C33 1.553(12) . ?
C33 C34 1.372(10) . ?
C34 C35 1.332(13) . ?
C34 H34 0.9500 . ?
C35 C36 1.417(13) . ?
C35 H35 0.9500 . ?
C36 C37 1.405(11) . ?
C36 H36 0.9500 . ?
C37 C38 1.496(12) . ?
C38 C39 1.511(11) . ?
C39 H39A 0.9800 . ?
C39 H39B 0.9800 . ?
C39 H39C 0.9800 . ?
C40 C45 1.411(11) . ?
C40 C41 1.441(12) . ?
C41 C42 1.384(11) . ?
C41 C46 1.533(11) . ?
C42 C43 1.391(12) . ?
C42 H42 0.9500 . ?
C43 C44 1.360(13) . ?
C43 C49 1.542(13) . ?
C44 C45 1.428(12) . ?
C44 H44 0.9500 . ?
C45 C52 1.565(13) . ?
C46 C48 1.532(11) . ?
C46 C47 1.566(11) . ?
C46 H46 1.0000 . ?
C47 H47A 0.9800 . ?
C47 H47B 0.9800 . ?
C47 H47C 0.9800 . ?
C48 H48A 0.9800 . ?
C48 H48B 0.9800 . ?
C48 H48C 0.9800 . ?
C49 C51 1.455(12) . ?
C49 C50 1.509(14) . ?
C49 H49 1.0000 . ?
C50 H50A 0.9800 . ?
C50 H50B 0.9800 . ?
C50 H50C 0.9800 . ?
C51 H51A 0.9800 . ?
C51 H51B 0.9800 . ?
C51 H51C 0.9800 . ?
C52 C54 1.506(11) . ?
C52 C53 1.567(12) . ?
C52 H52 1.0000 . ?
C53 H53A 0.9800 . ?
C53 H53B 0.9800 . ?
C53 H53C 0.9800 . ?
C54 H54A 0.9800 . ?
C54 H54B 0.9800 . ?
C54 H54C 0.9800 . ?
C55 C56 1.614(16) . ?
C56 H56A 0.9800 . ?
C56 H56B 0.9800 . ?
C56 H56C 0.9800 . ?
Co3 Cl7 2.239(5) . ?
Co3 Cl6 2.251(5) . ?
Co3 Cl5 2.308(5) . ?
Co3 Cl4 2.335(5) . ?

loop_
_geom_torsion_atom_site_label_1
_geom_torsion_atom_site_label_2
_geom_torsion_atom_site_label_3
_geom_torsion_atom_site_label_4
_geom_torsion
_geom_torsion_site_symmetry_1
_geom_torsion_site_symmetry_2
_geom_torsion_site_symmetry_3
_geom_torsion_site_symmetry_4
_geom_torsion_publ_flag
N5 Co2 Cl2 Co1 -98.2(2) . . . . ?
N4 Co2 Cl2 Co1 -21.23(19) . . . . ?
N6 Co2 Cl2 Co1 -174.92(19) . . . . ?
Cl3 Co2 Cl2 Co1 79.73(13) . . . . ?
N7 Co1 Cl2 Co2 73.8(2) . . . . ?
N2 Co1 Cl2 Co2 -119.34(18) . . . . ?
N3 Co1 Cl2 Co2 -42.94(18) . . . . ?
N1 Co1 Cl2 Co2 165.3(2) . . . . ?
Cl1 Co1 Cl2 Co2 -12.1(5) . . . . ?
N7 Co1 N1 C17 171.4(6) . . . . ?
N2 Co1 N1 C17 -2.7(5) . . . . ?
N3 Co1 N1 C17 10.6(8) . . . . ?
Cl1 Co1 N1 C17 -99.1(5) . . . . ?
Cl2 Co1 N1 C17 81.4(5) . . . . ?
N7 Co1 N1 C1 -11.6(6) . . . . ?
N2 Co1 N1 C1 174.3(6) . . . . ?
N3 Co1 N1 C1 -172.4(5) . . . . ?
Cl1 Co1 N1 C1 77.9(5) . . . . ?
Cl2 Co1 N1 C1 -101.6(5) . . . . ?
N7 Co1 N2 C22 152.1(10) . . . . ?
N3 Co1 N2 C22 3.2(5) . . . . ?
N1 Co1 N2 C22 176.4(6) . . . . ?
Cl1 Co1 N2 C22 -82.0(5) . . . . ?
Cl2 Co1 N2 C22 87.3(5) . . . . ?
N7 Co1 N2 C18 -20.2(13) . . . . ?
N3 Co1 N2 C18 -169.1(6) . . . . ?
N1 Co1 N2 C18 4.1(5) . . . . ?
Cl1 Co1 N2 C18 105.7(5) . . . . ?
Cl2 Co1 N2 C18 -84.9(5) . . . . ?
N7 Co1 N3 C27 14.3(7) . . . . ?
N2 Co1 N3 C27 -174.0(6) . . . . ?
N1 Co1 N3 C27 172.7(5) . . . . ?
Cl1 Co1 N3 C27 -73.7(6) . . . . ?
Cl2 Co1 N3 C27 100.7(6) . . . . ?
N7 Co1 N3 C23 178.7(5) . . . . ?
N2 Co1 N3 C23 -9.6(4) . . . . ?
N1 Co1 N3 C23 -22.9(7) . . . . ?
Cl1 Co1 N3 C23 90.7(4) . . . . ?
Cl2 Co1 N3 C23 -94.9(4) . . . . ?
N5 Co2 N4 C32 -6.0(5) . . . . ?
N6 Co2 N4 C32 -5.1(8) . . . . ?
Cl3 Co2 N4 C32 123.8(5) . . . . ?
Cl2 Co2 N4 C32 -107.3(5) . . . . ?
N5 Co2 N4 C28 -174.2(6) . . . . ?
N6 Co2 N4 C28 -173.2(5) . . . . ?
Cl3 Co2 N4 C28 -44.4(6) . . . . ?
Cl2 Co2 N4 C28 84.5(6) . . . . ?
N4 Co2 N5 C33 -0.7(6) . . . . ?
N6 Co2 N5 C33 179.8(7) . . . . ?
Cl3 Co2 N5 C33 -85.5(7) . . . . ?
Cl2 Co2 N5 C33 92.3(6) . . . . ?
N4 Co2 N5 C37 -171.0(6) . . . . ?
N6 Co2 N5 C37 9.4(5) . . . . ?
Cl3 Co2 N5 C37 104.1(6) . . . . ?
Cl2 Co2 N5 C37 -78.1(5) . . . . ?
N5 Co2 N6 C38 -7.1(5) . . . . ?
N4 Co2 N6 C38 -8.0(9) . . . . ?
Cl3 Co2 N6 C38 -135.6(5) . . . . ?
Cl2 Co2 N6 C38 95.5(5) . . . . ?
N5 Co2 N6 C40 174.0(7) . . . . ?
N4 Co2 N6 C40 173.1(6) . . . . ?
Cl3 Co2 N6 C40 45.5(6) . . . . ?
Cl2 Co2 N6 C40 -83.4(6) . . . . ?
N2 Co1 N7 C55 62(4) . . . . ?
N3 Co1 N7 C55 -152(3) . . . . ?
N1 Co1 N7 C55 38(3) . . . . ?
Cl1 Co1 N7 C55 -65(3) . . . . ?
Cl2 Co1 N7 C55 126(3) . . . . ?
C17 N1 C1 C2 92.8(10) . . . . ?
Co1 N1 C1 C2 -83.9(8) . . . . ?
C17 N1 C1 C6 -88.4(9) . . . . ?
Co1 N1 C1 C6 94.9(7) . . . . ?
C6 C1 C2 C3 -4.1(12) . . . . ?
N1 C1 C2 C3 174.7(7) . . . . ?
C6 C1 C2 C7 176.9(7) . . . . ?
N1 C1 C2 C7 -4.3(12) . . . . ?
C1 C2 C3 C4 3.7(12) . . . . ?
C7 C2 C3 C4 -177.3(8) . . . . ?
C2 C3 C4 C5 -2.4(13) . . . . ?
C2 C3 C4 C13 -179.2(8) . . . . ?
C3 C4 C5 C6 1.6(13) . . . . ?
C13 C4 C5 C6 178.4(8) . . . . ?
C4 C5 C6 C1 -2.0(12) . . . . ?
C4 C5 C6 C10 178.9(7) . . . . ?
C2 C1 C6 C5 3.2(11) . . . . ?
N1 C1 C6 C5 -175.6(7) . . . . ?
C2 C1 C6 C10 -177.7(7) . . . . ?
N1 C1 C6 C10 3.5(11) . . . . ?
C3 C2 C7 C8 79.5(10) . . . . ?
C1 C2 C7 C8 -101.5(9) . . . . ?
C3 C2 C7 C9 -46.5(11) . . . . ?
C1 C2 C7 C9 132.4(8) . . . . ?
C5 C6 C10 C12 -60.6(10) . . . . ?
C1 C6 C10 C12 120.4(8) . . . . ?
C5 C6 C10 C11 60.1(9) . . . . ?
C1 C6 C10 C11 -118.9(8) . . . . ?
C5 C4 C13 C14 -98.4(11) . . . . ?
C3 C4 C13 C14 78.3(13) . . . . ?
C5 C4 C13 C15 129.3(10) . . . . ?
C3 C4 C13 C15 -53.9(11) . . . . ?
C1 N1 C17 C18 -176.0(7) . . . . ?
Co1 N1 C17 C18 0.9(9) . . . . ?
C1 N1 C17 C16 6.6(12) . . . . ?
Co1 N1 C17 C16 -176.5(6) . . . . ?
C22 N2 C18 C19 1.1(11) . . . . ?
Co1 N2 C18 C19 173.7(6) . . . . ?
C22 N2 C18 C17 -177.7(6) . . . . ?
Co1 N2 C18 C17 -5.1(9) . . . . ?
N1 C17 C18 C19 -176.4(7) . . . . ?
C16 C17 C18 C19 1.1(12) . . . . ?
N1 C17 C18 N2 2.4(10) . . . . ?
C16 C17 C18 N2 179.9(7) . . . . ?
N2 C18 C19 C20 -0.4(12) . . . . ?
C17 C18 C19 C20 178.3(7) . . . . ?
C18 C19 C20 C21 -1.7(12) . . . . ?
C19 C20 C21 C22 3.0(11) . . . . ?
C18 N2 C22 C21 0.4(10) . . . . ?
Co1 N2 C22 C21 -172.0(5) . . . . ?
C18 N2 C22 C23 175.8(6) . . . . ?
Co1 N2 C22 C23 3.5(8) . . . . ?
C20 C21 C22 N2 -2.4(11) . . . . ?
C20 C21 C22 C23 -177.5(6) . . . . ?
C27 N3 C23 C24 1.0(10) . . . . ?
Co1 N3 C23 C24 -165.0(5) . . . . ?
C27 N3 C23 C22 -179.6(6) . . . . ?
Co1 N3 C23 C22 14.3(7) . . . . ?
N2 C22 C23 N3 -12.1(8) . . . . ?
C21 C22 C23 N3 163.5(6) . . . . ?
N2 C22 C23 C24 167.2(6) . . . . ?
C21 C22 C23 C24 -17.2(10) . . . . ?
N3 C23 C24 C25 2.6(11) . . . . ?
C22 C23 C24 C25 -176.6(6) . . . . ?
C23 C24 C25 C26 -2.4(11) . . . . ?
C24 C25 C26 C27 -1.3(10) . . . . ?
C23 N3 C27 C26 -4.9(10) . . . . ?
Co1 N3 C27 C26 158.7(5) . . . . ?
C23 N3 C27 C28 177.9(6) . . . . ?
Co1 N3 C27 C28 -18.5(9) . . . . ?
C25 C26 C27 N3 5.2(11) . . . . ?
C25 C26 C27 C28 -177.6(7) . . . . ?
C32 N4 C28 C29 1.7(11) . . . . ?
Co2 N4 C28 C29 169.4(6) . . . . ?
C32 N4 C28 C27 177.8(6) . . . . ?
Co2 N4 C28 C27 -14.6(9) . . . . ?
N3 C27 C28 C29 121.4(9) . . . . ?
C26 C27 C28 C29 -55.8(10) . . . . ?
N3 C27 C28 N4 -54.5(9) . . . . ?
C26 C27 C28 N4 128.2(7) . . . . ?
N4 C28 C29 C30 -0.1(13) . . . . ?
C27 C28 C29 C30 -175.8(7) . . . . ?
C28 C29 C30 C31 -1.2(13) . . . . ?
C29 C30 C31 C32 0.8(13) . . . . ?
C28 N4 C32 C31 -2.1(11) . . . . ?
Co2 N4 C32 C31 -171.6(6) . . . . ?
C28 N4 C32 C33 -179.8(6) . . . . ?
Co2 N4 C32 C33 10.7(8) . . . . ?
C30 C31 C32 N4 0.8(13) . . . . ?
C30 C31 C32 C33 178.4(8) . . . . ?
C37 N5 C33 C34 0.1(12) . . . . ?
Co2 N5 C33 C34 -170.3(6) . . . . ?
C37 N5 C33 C32 176.7(7) . . . . ?
Co2 N5 C33 C32 6.3(9) . . . . ?
N4 C32 C33 N5 -11.2(10) . . . . ?
C31 C32 C33 N5 171.1(8) . . . . ?
N4 C32 C33 C34 165.5(7) . . . . ?
C31 C32 C33 C34 -12.2(13) . . . . ?
N5 C33 C34 C35 -0.1(14) . . . . ?
C32 C33 C34 C35 -176.4(8) . . . . ?
C33 C34 C35 C36 -0.5(14) . . . . ?
C34 C35 C36 C37 1.2(15) . . . . ?
C33 N5 C37 C36 0.6(11) . . . . ?
Co2 N5 C37 C36 171.6(6) . . . . ?
C33 N5 C37 C38 178.4(7) . . . . ?
Co2 N5 C37 C38 -10.6(9) . . . . ?
C35 C36 C37 N5 -1.3(13) . . . . ?
C35 C36 C37 C38 -178.8(9) . . . . ?
C40 N6 C38 C37 -177.4(7) . . . . ?
Co2 N6 C38 C37 3.7(9) . . . . ?
C40 N6 C38 C39 3.4(13) . . . . ?
Co2 N6 C38 C39 -175.5(7) . . . . ?
N5 C37 C38 N6 3.9(11) . . . . ?
C36 C37 C38 N6 -178.5(8) . . . . ?
N5 C37 C38 C39 -176.9(7) . . . . ?
C36 C37 C38 C39 0.7(13) . . . . ?
C38 N6 C40 C45 95.4(10) . . . . ?
Co2 N6 C40 C45 -85.8(9) . . . . ?
C38 N6 C40 C41 -84.3(11) . . . . ?
Co2 N6 C40 C41 94.5(9) . . . . ?
N6 C40 C41 C42 -175.6(8) . . . . ?
C45 C40 C41 C42 4.7(12) . . . . ?
N6 C40 C41 C46 1.9(13) . . . . ?
C45 C40 C41 C46 -177.8(7) . . . . ?
C40 C41 C42 C43 -3.9(13) . . . . ?
C46 C41 C42 C43 178.6(8) . . . . ?
C41 C42 C43 C44 3.5(14) . . . . ?
C41 C42 C43 C49 176.0(8) . . . . ?
C42 C43 C44 C45 -4.0(15) . . . . ?
C49 C43 C44 C45 -176.5(8) . . . . ?
N6 C40 C45 C44 175.0(8) . . . . ?
C41 C40 C45 C44 -5.3(13) . . . . ?
N6 C40 C45 C52 -3.8(13) . . . . ?
C41 C40 C45 C52 175.9(8) . . . . ?
C43 C44 C45 C40 5.1(14) . . . . ?
C43 C44 C45 C52 -176.0(9) . . . . ?
C42 C41 C46 C48 54.5(11) . . . . ?
C40 C41 C46 C48 -122.9(9) . . . . ?
C42 C41 C46 C47 -63.6(10) . . . . ?
C40 C41 C46 C47 119.0(9) . . . . ?
C44 C43 C49 C51 -49.5(15) . . . . ?
C42 C43 C49 C51 138.3(11) . . . . ?
C44 C43 C49 C50 67.0(15) . . . . ?
C42 C43 C49 C50 -105.2(14) . . . . ?
C40 C45 C52 C54 -98.1(10) . . . . ?
C44 C45 C52 C54 83.1(10) . . . . ?
C40 C45 C52 C53 137.4(9) . . . . ?
C44 C45 C52 C53 -41.4(11) . . . . ?
Co1 N7 C55 C56 32(20) . . . . ?
